data_4324677
loop_
_publ_author_name
'Allen Bowden'
'Peter N. Horton'
'Andrew W. G. Platt'

_publ_section_title
;
 Lanthanide Nitrate Complexes of Tri-Isobutylphosphine Oxide: Solid State
 and CD2Cl2 Solution Structures
;
_journal_name_full 'Inorganic Chemistry'
_journal_page_first 2553
_journal_page_last 2561
_journal_paper_doi 10.1021/ic102385p
_journal_volume 50
_journal_year 2011
_chemical_formula_sum 'C36 H81 N3 O12 P3 Pr'
_chemical_formula_weight 981.86
_chemical_name_systematic
;
 ?
;
_space_group_IT_number 19
_symmetry_cell_setting orthorhombic
_symmetry_space_group_name_Hall 'P 2ac 2ab'
_symmetry_space_group_name_H-M 'P 21 21 21'
_atom_sites_solution_hydrogens geom
_atom_sites_solution_primary direct
_atom_sites_solution_secondary difmap
_audit_creation_method SHELXL-97
_cell_angle_alpha 90.00
_cell_angle_beta 90.00
_cell_angle_gamma 90.00
_cell_formula_units_Z 4
_cell_length_a 14.3481(9)
_cell_length_b 14.4845(9)
_cell_length_c 23.9651(15)
_cell_measurement_reflns_used 5366
_cell_measurement_temperature 120(2)
_cell_measurement_theta_max 27.485
_cell_measurement_theta_min 2.910
_cell_volume 4980.5(5)
_computing_cell_refinement 'DENZO (Otwinowski & Minor, 1997) & COLLECT (Hooft, R.W.W., 1998)'
_computing_data_collection 'COLLECT (Hooft, R.W.W., 1998)'
_computing_data_reduction 'DENZO (Otwinowski & Minor, 1997) & COLLECT (Hooft, R.W.W., 1998)'
_computing_molecular_graphics 'ORTEP3 for Windows (Farrugia, 1997)'
_computing_publication_material 'WinGX (Farrugia, 1999)'
_computing_structure_refinement 'SHELXL-97 (Sheldrick, 2008)'
_computing_structure_solution 'SHELXS-97 (Sheldrick, 2008)'
_diffrn_ambient_temperature 120(2)
_diffrn_detector_area_resol_mean 9.091
_diffrn_measured_fraction_theta_full 0.995
_diffrn_measured_fraction_theta_max 0.995
_diffrn_measurement_device_type 'Bruker-Nonius Roper CCD camera on \k-goniostat'
_diffrn_measurement_method '\f & \w scans'
_diffrn_radiation_monochromator graphite
_diffrn_radiation_source 'Bruker-Nonius FR591 rotating anode'
_diffrn_radiation_type MoK\a
_diffrn_radiation_wavelength 0.71073
_diffrn_reflns_av_R_equivalents 0.0406
_diffrn_reflns_av_sigmaI/netI 0.0562
_diffrn_reflns_limit_h_max 18
_diffrn_reflns_limit_h_min -16
_diffrn_reflns_limit_k_max 18
_diffrn_reflns_limit_k_min -10
_diffrn_reflns_limit_l_max 17
_diffrn_reflns_limit_l_min -31
_diffrn_reflns_number 24066
_diffrn_reflns_theta_full 27.48
_diffrn_reflns_theta_max 27.48
_diffrn_reflns_theta_min 2.94
_exptl_absorpt_coefficient_mu 1.128
_exptl_absorpt_correction_T_max 0.7430
_exptl_absorpt_correction_T_min 0.5231
_exptl_absorpt_correction_type multi-scan
_exptl_absorpt_process_details 'SADABS 2007/2 (Sheldrick, G.M., 2007)'
_exptl_crystal_colour Colourless
_exptl_crystal_density_diffrn 1.309
_exptl_crystal_description 'Cut Block'
_exptl_crystal_F_000 2072
_exptl_crystal_size_max 0.66
_exptl_crystal_size_mid 0.47
_exptl_crystal_size_min 0.28
_refine_diff_density_max 1.570
_refine_diff_density_min -3.606
_refine_diff_density_rms 0.179
_refine_ls_abs_structure_details 'Flack H D (1983), Acta Cryst. A39, 876-881'
_refine_ls_abs_structure_Flack 0.14(2)
_refine_ls_extinction_method none
_refine_ls_goodness_of_fit_ref 1.280
_refine_ls_hydrogen_treatment constr
_refine_ls_matrix_type full
_refine_ls_number_parameters 636
_refine_ls_number_reflns 11189
_refine_ls_number_restraints 492
_refine_ls_restrained_S_all 1.275
_refine_ls_R_factor_all 0.0789
_refine_ls_R_factor_gt 0.0781
_refine_ls_shift/su_max 0.003
_refine_ls_shift/su_mean 0.000
_refine_ls_structure_factor_coef Fsqd
_refine_ls_weighting_details 'calc w=1/[\s^2^(Fo^2^)+(0.0000P)^2^+59.9936P] where P=(Fo^2^+2Fc^2^)/3'
_refine_ls_weighting_scheme calc
_refine_ls_wR_factor_gt 0.1908
_refine_ls_wR_factor_ref 0.1911
_reflns_number_gt 11059
_reflns_number_total 11189
_reflns_threshold_expression >2sigma(I)
_cod_data_source_file ic102385p_si_001_02.cif
_cod_data_source_block Pr
_cod_database_code 4324677

loop_
_symmetry_equiv_pos_as_xyz
'x, y, z'
'-x+1/2, -y, z+1/2'
'-x, y+1/2, -z+1/2'
'x+1/2, -y+1/2, -z'

loop_
_atom_site_label
_atom_site_type_symbol
_atom_site_fract_x
_atom_site_fract_y
_atom_site_fract_z
_atom_site_U_iso_or_equiv
_atom_site_adp_type
_atom_site_occupancy
_atom_site_symmetry_multiplicity
_atom_site_calc_flag
_atom_site_refinement_flags
_atom_site_disorder_assembly
_atom_site_disorder_group
Pr1 Pr 0.81832(3) 0.44272(3) 0.084246(19) 0.01876(11) Uani 1 1 d . . .
C1 C 0.5819(6) 0.2413(5) 0.0790(4) 0.0201(17) Uani 1 1 d D A .
H1A H 0.5206 0.2144 0.0693 0.024 Uiso 1 1 calc R . .
H1B H 0.6231 0.2341 0.0461 0.024 Uiso 1 1 calc R . .
C2 C 0.6239(7) 0.1863(7) 0.1285(4) 0.031(2) Uani 1 1 d D . .
H2 H 0.6620 0.2287 0.1522 0.038 Uiso 1 1 calc R . .
C3 C 0.6856(9) 0.1109(7) 0.1057(5) 0.046(3) Uani 1 1 d D . .
H3A H 0.7069 0.0714 0.1364 0.069 Uiso 1 1 calc R . .
H3B H 0.7397 0.1386 0.0871 0.069 Uiso 1 1 calc R . .
H3C H 0.6505 0.0738 0.0788 0.069 Uiso 1 1 calc R . .
C4 C 0.5474(10) 0.1429(9) 0.1638(6) 0.055(4) Uani 1 1 d D . .
H4A H 0.5042 0.1092 0.1396 0.083 Uiso 1 1 calc R . .
H4B H 0.5136 0.1915 0.1838 0.083 Uiso 1 1 calc R . .
H4C H 0.5753 0.1002 0.1908 0.083 Uiso 1 1 calc R . .
C5 C 0.4868(6) 0.3787(7) 0.1507(4) 0.026(2) Uani 1 1 d D A .
H5A H 0.4298 0.3428 0.1423 0.031 Uiso 1 1 calc R . .
H5B H 0.5154 0.3512 0.1844 0.031 Uiso 1 1 calc R . .
C6 C 0.4573(7) 0.4770(7) 0.1650(4) 0.031(2) Uani 1 1 d D . .
H6 H 0.4431 0.5098 0.1292 0.037 Uiso 1 1 calc R . .
C7 C 0.3712(8) 0.4794(10) 0.2005(6) 0.051(4) Uani 1 1 d D . .
H7A H 0.3231 0.4402 0.1838 0.077 Uiso 1 1 calc R . .
H7B H 0.3482 0.5430 0.2031 0.077 Uiso 1 1 calc R . .
H7C H 0.3861 0.4566 0.2380 0.077 Uiso 1 1 calc R . .
C8 C 0.5358(8) 0.5302(8) 0.1946(5) 0.040(3) Uani 1 1 d D . .
H8A H 0.5476 0.5024 0.2312 0.060 Uiso 1 1 calc R . .
H8B H 0.5172 0.5948 0.1994 0.060 Uiso 1 1 calc R . .
H8C H 0.5927 0.5273 0.1720 0.060 Uiso 1 1 calc R . .
C9 C 0.5105(7) 0.4193(7) 0.0344(4) 0.033(2) Uani 1 1 d D A .
H9A H 0.4449 0.3982 0.0336 0.039 Uiso 1 1 calc R . .
H9B H 0.5096 0.4864 0.0421 0.039 Uiso 1 1 calc R . .
C10 C 0.5506(7) 0.4057(7) -0.0237(4) 0.029(2) Uani 1 1 d D . .
H10 H 0.6199 0.4007 -0.0199 0.035 Uiso 1 1 calc R . .
C11 C 0.5165(8) 0.3182(8) -0.0525(4) 0.036(3) Uani 1 1 d D . .
H11A H 0.5363 0.2641 -0.0310 0.053 Uiso 1 1 calc R . .
H11B H 0.5429 0.3149 -0.0902 0.053 Uiso 1 1 calc R . .
H11C H 0.4483 0.3193 -0.0549 0.053 Uiso 1 1 calc R . .
C12 C 0.5303(10) 0.4908(8) -0.0589(5) 0.044(3) Uani 1 1 d D . .
H12A H 0.4629 0.5008 -0.0607 0.067 Uiso 1 1 calc R . .
H12B H 0.5549 0.4817 -0.0967 0.067 Uiso 1 1 calc R . .
H12C H 0.5602 0.5448 -0.0420 0.067 Uiso 1 1 calc R . .
O1 O 0.6592(4) 0.4077(4) 0.1056(3) 0.0217(14) Uani 1 1 d D A .
P1 P 0.56705(15) 0.36321(17) 0.09321(9) 0.0211(5) Uani 1 1 d D . .
C13 C 0.9802(7) 0.6117(7) -0.0428(3) 0.028(2) Uani 1 1 d D A .
H13A H 0.9998 0.5477 -0.0512 0.033 Uiso 1 1 calc R . .
H13B H 0.9140 0.6172 -0.0540 0.033 Uiso 1 1 calc R . .
C14 C 1.0373(7) 0.6767(7) -0.0803(4) 0.036(2) Uani 1 1 d D . .
H14 H 1.1012 0.6823 -0.0639 0.043 Uiso 1 1 calc R . .
C15 C 1.0467(11) 0.6360(9) -0.1379(5) 0.052(3) Uani 1 1 d D . .
H15A H 1.0770 0.5755 -0.1354 0.079 Uiso 1 1 calc R . .
H15B H 1.0846 0.6771 -0.1612 0.079 Uiso 1 1 calc R . .
H15C H 0.9848 0.6289 -0.1546 0.079 Uiso 1 1 calc R . .
C16 C 0.9970(9) 0.7741(7) -0.0864(6) 0.047(3) Uani 1 1 d D . .
H16A H 1.0353 0.8096 -0.1125 0.070 Uiso 1 1 calc R . .
H16B H 0.9969 0.8048 -0.0499 0.070 Uiso 1 1 calc R . .
H16C H 0.9331 0.7702 -0.1005 0.070 Uiso 1 1 calc R . .
C17 C 0.9279(7) 0.7344(7) 0.0500(4) 0.033(2) Uani 1 1 d D A .
H17A H 0.9709 0.7857 0.0409 0.040 Uiso 1 1 calc R . .
H17B H 0.8728 0.7408 0.0254 0.040 Uiso 1 1 calc R . .
C18 C 0.8958(8) 0.7471(9) 0.1097(5) 0.043(3) Uani 1 1 d D . .
H18 H 0.8724 0.6865 0.1240 0.052 Uiso 1 1 calc R . .
C19 C 0.8183(9) 0.8155(10) 0.1122(6) 0.061(4) Uani 1 1 d D . .
H19A H 0.8366 0.8718 0.0923 0.091 Uiso 1 1 calc R . .
H19B H 0.8049 0.8306 0.1513 0.091 Uiso 1 1 calc R . .
H19C H 0.7625 0.7892 0.0948 0.091 Uiso 1 1 calc R . .
C20 C 0.9772(9) 0.7798(10) 0.1474(5) 0.050(3) Uani 1 1 d D . .
H20A H 0.9994 0.8402 0.1346 0.075 Uiso 1 1 calc R . .
H20B H 1.0283 0.7350 0.1455 0.075 Uiso 1 1 calc R . .
H20C H 0.9554 0.7849 0.1861 0.075 Uiso 1 1 calc R . .
C21 C 1.1080(5) 0.6330(7) 0.0515(4) 0.030(2) Uani 1 1 d D A .
H21A H 1.1323 0.6935 0.0389 0.036 Uiso 1 1 calc R . .
H21B H 1.1118 0.6322 0.0927 0.036 Uiso 1 1 calc R . .
C22 C 1.1734(6) 0.5580(8) 0.0292(4) 0.035(2) Uani 1 1 d D . .
H22 H 1.1702 0.5595 -0.0125 0.042 Uiso 1 1 calc R . .
C23 C 1.1459(8) 0.4613(8) 0.0481(6) 0.044(3) Uani 1 1 d D . .
H23A H 1.1256 0.4634 0.0872 0.066 Uiso 1 1 calc R . .
H23B H 1.1996 0.4199 0.0446 0.066 Uiso 1 1 calc R . .
H23C H 1.0948 0.4385 0.0248 0.066 Uiso 1 1 calc R . .
C24 C 1.2734(6) 0.5811(10) 0.0462(6) 0.049(4) Uani 1 1 d D . .
H24A H 1.2890 0.6436 0.0337 0.074 Uiso 1 1 calc R . .
H24B H 1.3163 0.5368 0.0290 0.074 Uiso 1 1 calc R . .
H24C H 1.2792 0.5777 0.0869 0.074 Uiso 1 1 calc R . .
O2 O 0.9362(4) 0.5476(5) 0.0612(3) 0.0291(15) Uani 1 1 d D A .
P2 P 0.98589(16) 0.62685(17) 0.03225(10) 0.0215(5) Uani 1 1 d D . .
C25 C 0.9395(8) 0.4670(10) 0.2657(6) 0.027(3) Uani 0.570(9) 1 d PDU A 1
H25A H 0.9341 0.4520 0.3058 0.032 Uiso 0.570(9) 1 calc PR A 1
H25B H 0.9643 0.4118 0.2464 0.032 Uiso 0.570(9) 1 calc PR A 1
C26 C 1.0095(13) 0.5476(14) 0.2585(8) 0.044(3) Uani 0.570(9) 1 d PDU A 1
H26 H 0.9783 0.6077 0.2670 0.053 Uiso 0.570(9) 1 calc PR A 1
C27 C 1.0467(16) 0.549(2) 0.2004(8) 0.064(6) Uani 0.570(9) 1 d PDU A 1
H27A H 1.1068 0.5807 0.1997 0.096 Uiso 0.570(9) 1 calc PR A 1
H27B H 1.0026 0.5807 0.1759 0.096 Uiso 0.570(9) 1 calc PR A 1
H27C H 1.0551 0.4850 0.1873 0.096 Uiso 0.570(9) 1 calc PR A 1
C28 C 1.0949(15) 0.535(2) 0.2958(10) 0.054(7) Uani 0.570(9) 1 d PDU A 1
H28A H 1.1203 0.4729 0.2907 0.081 Uiso 0.570(9) 1 calc PR A 1
H28B H 1.0769 0.5436 0.3349 0.081 Uiso 0.570(9) 1 calc PR A 1
H28C H 1.1423 0.5809 0.2858 0.081 Uiso 0.570(9) 1 calc PR A 1
C29 C 0.7798(17) 0.6006(13) 0.2660(10) 0.057(4) Uani 0.570(9) 1 d PDU A 1
H29A H 0.7839 0.6450 0.2347 0.068 Uiso 0.570(9) 1 calc PR A 1
H29B H 0.7124 0.5898 0.2723 0.068 Uiso 0.570(9) 1 calc PR A 1
C30 C 0.812(2) 0.6526(14) 0.3159(9) 0.067(5) Uani 0.570(9) 1 d PDU A 1
H30 H 0.8812 0.6460 0.3193 0.080 Uiso 0.570(9) 1 calc PR A 1
C31 C 0.788(2) 0.7514(12) 0.3140(10) 0.051(5) Uani 0.570(9) 1 d PDU A 1
H31A H 0.8440 0.7874 0.3050 0.076 Uiso 0.570(9) 1 calc PR A 1
H31B H 0.7640 0.7708 0.3504 0.076 Uiso 0.570(9) 1 calc PR A 1
H31C H 0.7406 0.7618 0.2853 0.076 Uiso 0.570(9) 1 calc PR A 1
C32 C 0.765(3) 0.607(2) 0.3678(11) 0.060(8) Uani 0.570(9) 1 d PDU A 1
H32A H 0.6992 0.5951 0.3597 0.090 Uiso 0.570(9) 1 calc PR A 1
H32B H 0.7698 0.6490 0.3998 0.090 Uiso 0.570(9) 1 calc PR A 1
H32C H 0.7966 0.5489 0.3765 0.090 Uiso 0.570(9) 1 calc PR A 1
C33 C 0.7475(13) 0.3995(12) 0.2591(8) 0.049(4) Uani 0.570(9) 1 d PDU A 1
H33A H 0.6906 0.4295 0.2738 0.059 Uiso 0.570(9) 1 calc PR A 1
H33B H 0.7288 0.3684 0.2241 0.059 Uiso 0.570(9) 1 calc PR A 1
C34 C 0.7706(15) 0.3215(12) 0.3004(8) 0.048(4) Uani 0.570(9) 1 d PDU A 1
H34 H 0.8383 0.3060 0.2977 0.057 Uiso 0.570(9) 1 calc PR A 1
C35 C 0.7133(16) 0.2370(13) 0.2869(11) 0.058(6) Uani 0.570(9) 1 d PDU A 1
H35A H 0.6483 0.2550 0.2808 0.087 Uiso 0.570(9) 1 calc PR A 1
H35B H 0.7166 0.1932 0.3180 0.087 Uiso 0.570(9) 1 calc PR A 1
H35C H 0.7378 0.2077 0.2530 0.087 Uiso 0.570(9) 1 calc PR A 1
C36 C 0.750(2) 0.3603(19) 0.3582(8) 0.059(7) Uani 0.570(9) 1 d PDU A 1
H36A H 0.8083 0.3785 0.3763 0.089 Uiso 0.570(9) 1 calc PR A 1
H36B H 0.7188 0.3130 0.3808 0.089 Uiso 0.570(9) 1 calc PR A 1
H36C H 0.7091 0.4143 0.3547 0.089 Uiso 0.570(9) 1 calc PR A 1
O3 O 0.8211(11) 0.5023(13) 0.1761(4) 0.024(2) Uani 0.570(9) 1 d PDU A 1
P3 P 0.8242(5) 0.4926(5) 0.2384(2) 0.0263(12) Uani 0.570(9) 1 d PDU A 1
C125 C 0.9708(11) 0.5782(15) 0.2542(11) 0.044(3) Uani 0.430(9) 1 d PDU A 2
H12D H 0.9803 0.6303 0.2281 0.053 Uiso 0.430(9) 1 calc PR A 2
H12E H 0.9717 0.6031 0.2927 0.053 Uiso 0.430(9) 1 calc PR A 2
C126 C 1.0509(14) 0.507(2) 0.2472(10) 0.055(5) Uani 0.430(9) 1 d PDU A 2
H126 H 1.0241 0.4438 0.2495 0.066 Uiso 0.430(9) 1 calc PR A 2
C127 C 1.093(2) 0.520(3) 0.1908(11) 0.061(8) Uani 0.430(9) 1 d PDU A 2
H12F H 1.1422 0.5669 0.1927 0.092 Uiso 0.430(9) 1 calc PR A 2
H12G H 1.0447 0.5405 0.1645 0.092 Uiso 0.430(9) 1 calc PR A 2
H12H H 1.1194 0.4616 0.1779 0.092 Uiso 0.430(9) 1 calc PR A 2
C128 C 1.1258(19) 0.517(3) 0.2915(11) 0.037(7) Uani 0.430(9) 1 d PDU A 2
H12I H 1.1795 0.4788 0.2815 0.056 Uiso 0.430(9) 1 calc PR A 2
H12J H 1.1009 0.4973 0.3276 0.056 Uiso 0.430(9) 1 calc PR A 2
H12K H 1.1453 0.5819 0.2939 0.056 Uiso 0.430(9) 1 calc PR A 2
C129 C 0.776(2) 0.6202(17) 0.2541(11) 0.059(5) Uani 0.430(9) 1 d PDU A 2
H12L H 0.7837 0.6649 0.2232 0.070 Uiso 0.430(9) 1 calc PR A 2
H12M H 0.7115 0.5958 0.2513 0.070 Uiso 0.430(9) 1 calc PR A 2
C130 C 0.781(2) 0.6740(19) 0.3077(12) 0.056(5) Uani 0.430(9) 1 d PDU A 2
H130 H 0.8483 0.6886 0.3151 0.067 Uiso 0.430(9) 1 calc PR A 2
C131 C 0.729(3) 0.7613(18) 0.3070(16) 0.062(8) Uani 0.430(9) 1 d PDU A 2
H13C H 0.7461 0.7973 0.2741 0.092 Uiso 0.430(9) 1 calc PR A 2
H13D H 0.7429 0.7967 0.3408 0.092 Uiso 0.430(9) 1 calc PR A 2
H13E H 0.6617 0.7479 0.3059 0.092 Uiso 0.430(9) 1 calc PR A 2
C132 C 0.745(4) 0.612(3) 0.3563(15) 0.057(9) Uani 0.430(9) 1 d PDU A 2
H13F H 0.7771 0.6282 0.3909 0.086 Uiso 0.430(9) 1 calc PR A 2
H13G H 0.7561 0.5470 0.3474 0.086 Uiso 0.430(9) 1 calc PR A 2
H13H H 0.6775 0.6221 0.3611 0.086 Uiso 0.430(9) 1 calc PR A 2
C133 C 0.8444(14) 0.4285(12) 0.2866(8) 0.033(4) Uani 0.430(9) 1 d PDU A 2
H13I H 0.9095 0.4068 0.2905 0.040 Uiso 0.430(9) 1 calc PR A 2
H13J H 0.8295 0.4584 0.3226 0.040 Uiso 0.430(9) 1 calc PR A 2
C134 C 0.7893(18) 0.3404(17) 0.2890(10) 0.053(5) Uani 0.430(9) 1 d PDU A 2
H134 H 0.8332 0.2900 0.2780 0.064 Uiso 0.430(9) 1 calc PR A 2
C135 C 0.7089(14) 0.3344(14) 0.2496(10) 0.028(4) Uani 0.430(9) 1 d PDU A 2
H13K H 0.6511 0.3491 0.2695 0.042 Uiso 0.430(9) 1 calc PR A 2
H13L H 0.7050 0.2717 0.2344 0.042 Uiso 0.430(9) 1 calc PR A 2
H13M H 0.7179 0.3785 0.2191 0.042 Uiso 0.430(9) 1 calc PR A 2
C136 C 0.766(3) 0.324(3) 0.3502(11) 0.053(8) Uani 0.430(9) 1 d PDU A 2
H13N H 0.6986 0.3121 0.3540 0.079 Uiso 0.430(9) 1 calc PR A 2
H13O H 0.7828 0.3780 0.3723 0.079 Uiso 0.430(9) 1 calc PR A 2
H13P H 0.8003 0.2697 0.3638 0.079 Uiso 0.430(9) 1 calc PR A 2
O103 O 0.8463(15) 0.4981(17) 0.1802(6) 0.024(2) Uani 0.430(9) 1 d PDU A 2
P103 P 0.8551(5) 0.5235(5) 0.2403(3) 0.0203(14) Uani 0.430(9) 1 d PDU A 2
N11 N 0.8411(5) 0.3125(7) -0.0131(3) 0.029(2) Uani 1 1 d . A .
O11 O 0.7705(5) 0.3085(6) 0.0191(4) 0.0380(19) Uani 1 1 d . A .
O12 O 0.9011(5) 0.3758(6) -0.0037(3) 0.0334(17) Uani 1 1 d . A .
O13 O 0.8494(5) 0.2565(8) -0.0517(4) 0.051(3) Uani 1 1 d . . .
N21 N 0.7214(6) 0.6024(5) 0.0261(4) 0.0248(17) Uani 1 1 d . . .
O21 O 0.7491(5) 0.5304(4) -0.0004(3) 0.0274(15) Uani 1 1 d . A .
O22 O 0.7287(5) 0.5985(5) 0.0794(3) 0.0308(15) Uani 1 1 d . A .
O23 O 0.6864(8) 0.6657(6) 0.0009(4) 0.056(2) Uani 1 1 d . A .
N31 N 0.9230(6) 0.3053(5) 0.1527(3) 0.0248(17) Uani 1 1 d . A .
O31 O 0.9660(5) 0.3648(6) 0.1253(3) 0.0351(17) Uani 1 1 d . A .
O32 O 0.8356(6) 0.2948(5) 0.1422(4) 0.0390(19) Uani 1 1 d . A .
O33 O 0.9612(7) 0.2597(6) 0.1900(4) 0.053(3) Uani 1 1 d . . .

loop_
_atom_site_aniso_label
_atom_site_aniso_U_11
_atom_site_aniso_U_22
_atom_site_aniso_U_33
_atom_site_aniso_U_23
_atom_site_aniso_U_13
_atom_site_aniso_U_12
Pr1 0.01989(19) 0.02121(19) 0.01517(19) 0.0023(2) 0.00182(19) -0.0014(2)
C1 0.018(4) 0.024(4) 0.018(4) -0.007(4) 0.000(4) -0.001(3)
C2 0.031(5) 0.027(5) 0.036(6) -0.001(4) -0.013(4) -0.001(4)
C3 0.040(6) 0.035(6) 0.064(8) 0.006(5) -0.013(6) 0.006(6)
C4 0.075(10) 0.043(7) 0.047(8) 0.014(6) 0.017(7) 0.011(7)
C5 0.011(4) 0.035(5) 0.031(5) -0.007(4) -0.003(4) 0.002(4)
C6 0.027(5) 0.040(6) 0.027(5) -0.012(4) -0.003(4) 0.010(4)
C7 0.026(6) 0.066(9) 0.063(9) -0.033(7) 0.002(6) 0.007(6)
C8 0.052(7) 0.032(6) 0.037(6) -0.012(5) 0.006(5) 0.008(5)
C9 0.029(5) 0.040(6) 0.029(5) -0.005(4) -0.010(4) 0.006(4)
C10 0.024(5) 0.036(5) 0.027(5) 0.003(4) -0.004(4) -0.005(4)
C11 0.042(6) 0.047(7) 0.018(5) -0.005(5) 0.002(4) -0.015(5)
C12 0.063(9) 0.041(7) 0.029(6) 0.011(5) 0.002(6) 0.002(6)
O1 0.023(3) 0.022(3) 0.021(3) -0.002(2) 0.004(2) 0.002(2)
P1 0.0163(10) 0.0308(12) 0.0161(11) -0.0027(9) -0.0023(8) 0.0017(9)
C13 0.029(5) 0.030(5) 0.025(5) 0.008(4) -0.002(4) 0.007(4)
C14 0.026(5) 0.051(6) 0.030(5) 0.024(6) 0.001(5) 0.003(4)
C15 0.069(9) 0.053(8) 0.035(7) 0.008(6) 0.010(6) 0.009(7)
C16 0.068(8) 0.034(6) 0.038(6) 0.018(6) 0.006(7) 0.009(5)
C17 0.025(5) 0.032(6) 0.043(6) 0.004(5) -0.009(5) 0.004(4)
C18 0.036(6) 0.045(7) 0.049(7) -0.019(6) 0.011(5) -0.020(5)
C19 0.031(6) 0.074(9) 0.077(9) -0.041(8) 0.016(7) 0.008(8)
C20 0.055(8) 0.055(8) 0.039(7) -0.017(6) -0.001(6) -0.025(7)
C21 0.011(4) 0.044(6) 0.036(6) 0.012(5) -0.002(4) -0.008(4)
C22 0.019(4) 0.048(5) 0.038(5) 0.014(5) -0.002(4) 0.001(5)
C23 0.030(5) 0.042(7) 0.061(8) 0.010(6) 0.002(5) 0.006(5)
C24 0.009(4) 0.069(10) 0.068(9) 0.008(7) -0.006(5) 0.011(5)
O2 0.025(3) 0.026(4) 0.036(4) 0.009(3) 0.001(3) -0.007(3)
P2 0.0174(11) 0.0211(11) 0.0261(12) 0.0076(10) -0.0024(9) -0.0065(9)
C25 0.028(6) 0.034(6) 0.019(6) 0.009(5) -0.009(5) -0.007(5)
C26 0.043(7) 0.049(7) 0.041(6) -0.006(6) -0.019(6) -0.029(6)
C27 0.041(11) 0.096(15) 0.055(12) 0.011(12) -0.010(10) -0.049(12)
C28 0.039(13) 0.078(16) 0.045(11) 0.014(11) -0.003(10) -0.005(12)
C29 0.042(7) 0.070(9) 0.059(9) -0.026(8) -0.003(7) 0.012(7)
C30 0.063(10) 0.078(10) 0.060(9) -0.013(8) 0.000(9) 0.009(9)
C31 0.070(14) 0.028(9) 0.055(11) -0.017(9) -0.011(11) -0.006(10)
C32 0.070(18) 0.077(15) 0.034(13) 0.002(12) 0.001(13) 0.009(14)
C33 0.045(8) 0.056(9) 0.046(8) 0.010(7) 0.009(7) -0.003(7)
C34 0.035(8) 0.052(9) 0.056(9) 0.016(8) 0.014(7) -0.014(7)
C35 0.041(11) 0.047(11) 0.086(15) -0.036(11) 0.006(11) 0.000(9)
C36 0.075(16) 0.060(16) 0.042(12) 0.017(12) -0.005(12) -0.017(14)
O3 0.028(6) 0.024(3) 0.021(3) 0.000(3) -0.012(4) -0.004(5)
P3 0.023(3) 0.040(3) 0.016(2) -0.009(2) -0.008(2) 0.011(3)
C125 0.043(7) 0.049(7) 0.041(6) -0.006(6) -0.019(6) -0.029(6)
C126 0.051(10) 0.066(10) 0.047(9) -0.005(9) -0.009(9) -0.022(9)
C127 0.066(19) 0.067(17) 0.052(15) -0.004(14) -0.006(16) -0.015(16)
C128 0.040(16) 0.043(13) 0.029(12) -0.009(11) -0.003(12) 0.020(12)
C129 0.049(9) 0.075(11) 0.052(11) -0.010(10) 0.003(9) 0.023(9)
C130 0.048(10) 0.060(10) 0.061(10) -0.014(9) 0.005(9) 0.019(9)
C131 0.055(16) 0.058(16) 0.072(17) -0.011(14) 0.016(16) -0.003(15)
C132 0.073(18) 0.061(14) 0.039(15) 0.003(13) 0.002(15) 0.017(14)
C133 0.033(7) 0.036(7) 0.031(7) 0.005(7) 0.001(6) -0.004(7)
C134 0.042(9) 0.062(9) 0.056(9) 0.008(8) 0.004(8) -0.012(8)
C135 0.021(9) 0.014(8) 0.049(11) -0.005(8) -0.001(8) -0.008(7)
C136 0.057(14) 0.066(17) 0.035(12) 0.009(13) 0.008(12) 0.005(14)
O103 0.028(6) 0.024(3) 0.021(3) 0.000(3) -0.012(4) -0.004(5)
P103 0.021(3) 0.024(3) 0.016(3) -0.004(2) 0.001(3) -0.002(2)
N11 0.015(4) 0.047(5) 0.024(4) -0.018(4) -0.004(3) 0.011(3)
O11 0.027(4) 0.045(5) 0.042(5) -0.018(4) 0.012(3) -0.005(3)
O12 0.018(3) 0.046(4) 0.036(4) -0.003(4) 0.006(3) 0.005(3)
O13 0.022(4) 0.089(7) 0.043(5) -0.042(5) -0.003(3) 0.005(4)
N21 0.029(4) 0.015(4) 0.031(4) 0.008(3) -0.001(3) 0.009(3)
O21 0.029(4) 0.024(3) 0.029(4) 0.002(3) 0.000(3) 0.006(3)
O22 0.036(4) 0.027(3) 0.030(4) 0.004(3) -0.008(3) 0.001(3)
O23 0.060(6) 0.054(5) 0.054(5) 0.014(4) -0.013(5) 0.021(5)
N31 0.038(5) 0.012(3) 0.023(4) 0.002(3) -0.001(3) 0.011(3)
O31 0.029(4) 0.040(4) 0.036(4) 0.014(4) -0.005(3) 0.002(3)
O32 0.036(5) 0.026(4) 0.056(5) 0.003(3) 0.001(4) 0.001(3)
O33 0.071(7) 0.051(5) 0.037(5) 0.019(4) 0.002(4) 0.037(5)

loop_
_atom_type_symbol
_atom_type_description
_atom_type_scat_dispersion_real
_atom_type_scat_dispersion_imag
_atom_type_scat_source
C C 0.0033 0.0016 'International Tables Vol C Tables 4.2.6.8 and 6.1.1.4'
H H 0.0000 0.0000 'International Tables Vol C Tables 4.2.6.8 and 6.1.1.4'
N N 0.0061 0.0033 'International Tables Vol C Tables 4.2.6.8 and 6.1.1.4'
O O 0.0106 0.0060 'International Tables Vol C Tables 4.2.6.8 and 6.1.1.4'
P P 0.1023 0.0942 'International Tables Vol C Tables 4.2.6.8 and 6.1.1.4'
Pr Pr -0.2180 2.8214 'International Tables Vol C Tables 4.2.6.8 and 6.1.1.4'

loop_
_geom_angle_atom_site_label_1
_geom_angle_atom_site_label_2
_geom_angle_atom_site_label_3
_geom_angle
O2 Pr1 O3 88.3(5)
O2 Pr1 O1 151.3(2)
O3 Pr1 O1 84.0(4)
O2 Pr1 O103 83.8(6)
O3 Pr1 O103 8.7(7)
O1 Pr1 O103 91.4(5)
O2 Pr1 O32 126.9(2)
O3 Pr1 O32 78.4(5)
O1 Pr1 O32 78.5(2)
O103 Pr1 O32 75.6(6)
O2 Pr1 O11 122.5(3)
O3 Pr1 O11 147.2(5)
O1 Pr1 O11 73.5(2)
O103 Pr1 O11 148.2(6)
O32 Pr1 O11 74.0(3)
O2 Pr1 O21 76.9(2)
O3 Pr1 O21 123.8(4)
O1 Pr1 O21 84.6(2)
O103 Pr1 O21 129.2(6)
O32 Pr1 O21 150.5(2)
O11 Pr1 O21 78.1(3)
O2 Pr1 O31 77.4(2)
O3 Pr1 O31 78.0(4)
O1 Pr1 O31 127.3(2)
O103 Pr1 O31 69.8(5)
O32 Pr1 O31 49.6(2)
O11 Pr1 O31 96.8(3)
O21 Pr1 O31 145.4(2)
O2 Pr1 O22 77.5(2)
O3 Pr1 O22 74.5(4)
O1 Pr1 O22 73.8(2)
O103 Pr1 O22 80.8(6)
O32 Pr1 O22 142.9(3)
O11 Pr1 O22 119.6(3)
O21 Pr1 O22 49.4(2)
O31 Pr1 O22 143.0(2)
O2 Pr1 O12 73.8(2)
O3 Pr1 O12 151.7(4)
O1 Pr1 O12 121.9(2)
O103 Pr1 O12 143.1(5)
O32 Pr1 O12 94.8(3)
O11 Pr1 O12 49.7(2)
O21 Pr1 O12 74.0(2)
O31 Pr1 O12 76.9(2)
O22 Pr1 O12 120.8(3)
O2 Pr1 N31 101.5(2)
O3 Pr1 N31 73.9(4)
O1 Pr1 N31 102.8(2)
O103 Pr1 N31 67.8(6)
O32 Pr1 N31 25.4(2)
O11 Pr1 N31 87.9(3)
O21 Pr1 N31 161.8(2)
O31 Pr1 N31 24.6(2)
O22 Pr1 N31 148.5(2)
O12 Pr1 N31 88.1(2)
O2 Pr1 N11 98.3(3)
O3 Pr1 N11 161.0(5)
O1 Pr1 N11 97.8(2)
O103 Pr1 N11 154.9(6)
O32 Pr1 N11 83.5(3)
O11 Pr1 N11 24.8(2)
O21 Pr1 N11 75.1(2)
O31 Pr1 N11 86.1(2)
O22 Pr1 N11 124.2(2)
O12 Pr1 N11 24.9(2)
N31 Pr1 N11 87.3(2)
C2 C1 P1 113.8(6)
C2 C1 H1A 108.8
P1 C1 H1A 108.8
C2 C1 H1B 108.8
P1 C1 H1B 108.8
H1A C1 H1B 107.7
C3 C2 C4 109.1(9)
C3 C2 C1 108.8(8)
C4 C2 C1 110.9(9)
C3 C2 H2 109.3
C4 C2 H2 109.3
C1 C2 H2 109.3
C2 C3 H3A 109.5
C2 C3 H3B 109.5
H3A C3 H3B 109.5
C2 C3 H3C 109.5
H3A C3 H3C 109.5
H3B C3 H3C 109.5
C2 C4 H4A 109.5
C2 C4 H4B 109.5
H4A C4 H4B 109.5
C2 C4 H4C 109.5
H4A C4 H4C 109.5
H4B C4 H4C 109.5
C6 C5 P1 117.6(7)
C6 C5 H5A 107.9
P1 C5 H5A 107.9
C6 C5 H5B 107.9
P1 C5 H5B 107.9
H5A C5 H5B 107.2
C7 C6 C5 112.1(9)
C7 C6 C8 109.2(8)
C5 C6 C8 111.6(8)
C7 C6 H6 107.9
C5 C6 H6 107.9
C8 C6 H6 107.9
C6 C7 H7A 109.5
C6 C7 H7B 109.5
H7A C7 H7B 109.5
C6 C7 H7C 109.5
H7A C7 H7C 109.5
H7B C7 H7C 109.5
C6 C8 H8A 109.5
C6 C8 H8B 109.5
H8A C8 H8B 109.5
C6 C8 H8C 109.5
H8A C8 H8C 109.5
H8B C8 H8C 109.5
C10 C9 P1 119.0(7)
C10 C9 H9A 107.6
P1 C9 H9A 107.6
C10 C9 H9B 107.6
P1 C9 H9B 107.6
H9A C9 H9B 107.0
C12 C10 C9 109.3(8)
C12 C10 C11 111.2(8)
C9 C10 C11 113.6(8)
C12 C10 H10 107.5
C9 C10 H10 107.5
C11 C10 H10 107.5
C10 C11 H11A 109.5
C10 C11 H11B 109.5
H11A C11 H11B 109.5
C10 C11 H11C 109.5
H11A C11 H11C 109.5
H11B C11 H11C 109.5
C10 C12 H12A 109.5
C10 C12 H12B 109.5
H12A C12 H12B 109.5
C10 C12 H12C 109.5
H12A C12 H12C 109.5
H12B C12 H12C 109.5
P1 O1 Pr1 152.8(4)
O1 P1 C5 111.0(4)
O1 P1 C1 110.6(4)
C5 P1 C1 109.8(4)
O1 P1 C9 110.7(4)
C5 P1 C9 104.5(4)
C1 P1 C9 110.0(4)
C14 C13 P2 118.7(7)
C14 C13 H13A 107.6
P2 C13 H13A 107.6
C14 C13 H13B 107.6
P2 C13 H13B 107.6
H13A C13 H13B 107.1
C15 C14 C16 107.9(9)
C15 C14 C13 110.1(9)
C16 C14 C13 114.8(8)
C15 C14 H14 108.0
C16 C14 H14 108.0
C13 C14 H14 108.0
C14 C15 H15A 109.5
C14 C15 H15B 109.5
H15A C15 H15B 109.5
C14 C15 H15C 109.5
H15A C15 H15C 109.5
H15B C15 H15C 109.5
C14 C16 H16A 109.5
C14 C16 H16B 109.5
H16A C16 H16B 109.5
C14 C16 H16C 109.5
H16A C16 H16C 109.5
H16B C16 H16C 109.5
C18 C17 P2 117.7(8)
C18 C17 H17A 107.9
P2 C17 H17A 107.9
C18 C17 H17B 107.9
P2 C17 H17B 107.9
H17A C17 H17B 107.2
C19 C18 C17 110.3(10)
C19 C18 C20 109.6(10)
C17 C18 C20 111.0(9)
C19 C18 H18 108.6
C17 C18 H18 108.6
C20 C18 H18 108.6
C18 C19 H19A 109.5
C18 C19 H19B 109.5
H19A C19 H19B 109.5
C18 C19 H19C 109.5
H19A C19 H19C 109.5
H19B C19 H19C 109.5
C18 C20 H20A 109.5
C18 C20 H20B 109.5
H20A C20 H20B 109.5
C18 C20 H20C 109.5
H20A C20 H20C 109.5
H20B C20 H20C 109.5
C22 C21 P2 117.9(7)
C22 C21 H21A 107.8
P2 C21 H21A 107.8
C22 C21 H21B 107.8
P2 C21 H21B 107.8
H21A C21 H21B 107.2
C23 C22 C24 111.4(9)
C23 C22 C21 112.9(8)
C24 C22 C21 109.1(9)
C23 C22 H22 107.8
C24 C22 H22 107.8
C21 C22 H22 107.8
C22 C23 H23A 109.5
C22 C23 H23B 109.5
H23A C23 H23B 109.5
C22 C23 H23C 109.5
H23A C23 H23C 109.5
H23B C23 H23C 109.5
C22 C24 H24A 109.5
C22 C24 H24B 109.5
H24A C24 H24B 109.5
C22 C24 H24C 109.5
H24A C24 H24C 109.5
H24B C24 H24C 109.5
P2 O2 Pr1 159.8(4)
O2 P2 C21 112.0(4)
O2 P2 C13 109.8(4)
C21 P2 C13 107.6(5)
O2 P2 C17 109.0(5)
C21 P2 C17 109.9(5)
C13 P2 C17 108.4(5)
C26 C25 P3 113.4(11)
C26 C25 H25A 108.9
P3 C25 H25A 108.9
C26 C25 H25B 108.9
P3 C25 H25B 108.9
H25A C25 H25B 107.7
C27 C26 C28 105.1(16)
C27 C26 C25 110.0(15)
C28 C26 C25 111.5(16)
C27 C26 H26 110.0
C28 C26 H26 110.0
C25 C26 H26 110.0
C30 C29 P3 128.4(15)
C30 C29 H29A 105.2
P3 C29 H29A 105.2
C30 C29 H29B 105.2
P3 C29 H29B 105.2
H29A C29 H29B 105.9
C31 C30 C29 113.2(17)
C31 C30 C32 109.5(18)
C29 C30 C32 107.0(17)
C31 C30 H30 109.0
C29 C30 H30 109.0
C32 C30 H30 109.0
C34 C33 P3 126.4(13)
C34 C33 H33A 105.7
P3 C33 H33A 105.7
C34 C33 H33B 105.7
P3 C33 H33B 105.7
H33A C33 H33B 106.2
C35 C34 C36 112.8(16)
C35 C34 C33 109.9(16)
C36 C34 C33 105.8(16)
C35 C34 H34 109.4
C36 C34 H34 109.4
C33 C34 H34 109.4
P3 O3 Pr1 153.2(12)
O3 P3 C33 109.0(9)
O3 P3 C29 105.8(10)
C33 P3 C29 109.2(11)
O3 P3 C25 113.8(8)
C33 P3 C25 107.6(8)
C29 P3 C25 111.3(9)
C126 C125 P103 111.0(13)
C126 C125 H12D 109.4
P103 C125 H12D 109.4
C126 C125 H12E 109.4
P103 C125 H12E 109.4
H12D C125 H12E 108.0
C127 C126 C128 109.7(19)
C127 C126 C125 108.5(19)
C128 C126 C125 112.8(18)
C127 C126 H126 108.6
C128 C126 H126 108.6
C125 C126 H126 108.6
C126 C127 H12F 109.5
C126 C127 H12G 109.5
H12F C127 H12G 109.5
C126 C127 H12H 109.5
H12F C127 H12H 109.5
H12G C127 H12H 109.5
C126 C128 H12I 109.5
C126 C128 H12J 109.5
H12I C128 H12J 109.5
C126 C128 H12K 109.5
H12I C128 H12K 109.5
H12J C128 H12K 109.5
C130 C129 P103 121.1(16)
C130 C129 H12L 107.1
P103 C129 H12L 107.1
C130 C129 H12M 107.1
P103 C129 H12M 107.1
H12L C129 H12M 106.8
C131 C130 C129 114(2)
C131 C130 C132 109.1(19)
C129 C130 C132 109(2)
C131 C130 H130 108.3
C129 C130 H130 108.3
C132 C130 H130 108.3
C130 C131 H13C 109.5
C130 C131 H13D 109.5
H13C C131 H13D 109.5
C130 C131 H13E 109.5
H13C C131 H13E 109.5
H13D C131 H13E 109.5
C130 C132 H13F 109.5
C130 C132 H13G 109.5
H13F C132 H13G 109.5
C130 C132 H13H 109.5
H13F C132 H13H 109.5
H13G C132 H13H 109.5
C134 C133 P103 136.8(14)
C134 C133 H13I 102.9
P103 C133 H13I 102.9
C134 C133 H13J 102.9
P103 C133 H13J 102.9
H13I C133 H13J 105.1
C135 C134 C133 115.5(17)
C135 C134 C136 115(2)
C133 C134 C136 106.9(19)
C135 C134 H134 106.1
C133 C134 H134 106.1
C136 C134 H134 106.1
C134 C135 H13K 109.5
C134 C135 H13L 109.5
H13K C135 H13L 109.5
C134 C135 H13M 109.5
H13K C135 H13M 109.5
H13L C135 H13M 109.5
C134 C136 H13N 109.5
C134 C136 H13O 109.5
H13N C136 H13O 109.5
C134 C136 H13P 109.5
H13N C136 H13P 109.5
H13O C136 H13P 109.5
P103 O103 Pr1 173.4(15)
O103 P103 C133 113.9(12)
O103 P103 C129 108.0(11)
C133 P103 C129 115.2(12)
O103 P103 C125 110.6(11)
C133 P103 C125 107.1(10)
C129 P103 C125 101.2(11)
O13 N11 O11 119.9(9)
O13 N11 O12 122.5(9)
O11 N11 O12 117.6(8)
O13 N11 Pr1 177.7(8)
O11 N11 Pr1 58.3(5)
O12 N11 Pr1 59.2(4)
N11 O11 Pr1 96.9(6)
N11 O12 Pr1 95.8(5)
O23 N21 O21 120.0(9)
O23 N21 O22 124.3(9)
O21 N21 O22 115.5(7)
N21 O21 Pr1 97.5(5)
N21 O22 Pr1 97.1(5)
O33 N31 O31 122.0(10)
O33 N31 O32 120.5(9)
O31 N31 O32 117.5(8)
O33 N31 Pr1 167.0(7)
O31 N31 Pr1 59.9(5)
O32 N31 Pr1 58.8(5)
N31 O31 Pr1 95.5(6)
N31 O32 Pr1 95.8(5)

loop_
_geom_bond_atom_site_label_1
_geom_bond_atom_site_label_2
_geom_bond_distance
Pr1 O2 2.340(6)
Pr1 O3 2.364(11)
Pr1 O1 2.393(6)
Pr1 O103 2.468(13)
Pr1 O32 2.565(8)
Pr1 O11 2.587(8)
Pr1 O21 2.591(7)
Pr1 O31 2.595(7)
Pr1 O22 2.600(7)
Pr1 O12 2.606(7)
Pr1 N31 2.985(8)
Pr1 N11 3.017(8)
C1 C2 1.552(11)
C1 P1 1.811(8)
C1 H1A 0.9900
C1 H1B 0.9900
C2 C3 1.508(13)
C2 C4 1.522(13)
C2 H2 1.0000
C3 H3A 0.9800
C3 H3B 0.9800
C3 H3C 0.9800
C4 H4A 0.9800
C4 H4B 0.9800
C4 H4C 0.9800
C5 C6 1.524(12)
C5 P1 1.809(9)
C5 H5A 0.9900
C5 H5B 0.9900
C6 C7 1.502(13)
C6 C8 1.538(13)
C6 H6 1.0000
C7 H7A 0.9800
C7 H7B 0.9800
C7 H7C 0.9800
C8 H8A 0.9800
C8 H8B 0.9800
C8 H8C 0.9800
C9 C10 1.521(12)
C9 P1 1.817(9)
C9 H9A 0.9900
C9 H9B 0.9900
C10 C12 1.521(12)
C10 C11 1.525(12)
C10 H10 1.0000
C11 H11A 0.9800
C11 H11B 0.9800
C11 H11C 0.9800
C12 H12A 0.9800
C12 H12B 0.9800
C12 H12C 0.9800
O1 P1 1.501(6)
C13 C14 1.539(11)
C13 P2 1.813(9)
C13 H13A 0.9900
C13 H13B 0.9900
C14 C15 1.507(14)
C14 C16 1.531(12)
C14 H14 1.0000
C15 H15A 0.9800
C15 H15B 0.9800
C15 H15C 0.9800
C16 H16A 0.9800
C16 H16B 0.9800
C16 H16C 0.9800
C17 C18 1.515(12)
C17 P2 1.816(9)
C17 H17A 0.9900
C17 H17B 0.9900
C18 C19 1.490(14)
C18 C20 1.552(13)
C18 H18 1.0000
C19 H19A 0.9800
C19 H19B 0.9800
C19 H19C 0.9800
C20 H20A 0.9800
C20 H20B 0.9800
C20 H20C 0.9800
C21 C22 1.531(13)
C21 P2 1.815(8)
C21 H21A 0.9900
C21 H21B 0.9900
C22 C23 1.525(13)
C22 C24 1.529(11)
C22 H22 1.0000
C23 H23A 0.9800
C23 H23B 0.9800
C23 H23C 0.9800
C24 H24A 0.9800
C24 H24B 0.9800
C24 H24C 0.9800
O2 P2 1.518(6)
C25 C26 1.550(15)
C25 P3 1.817(12)
C25 H25A 0.9900
C25 H25B 0.9900
C26 C27 1.492(18)
C26 C28 1.527(17)
C26 H26 1.0000
C27 H27A 0.9800
C27 H27B 0.9800
C27 H27C 0.9800
C28 H28A 0.9800
C28 H28B 0.9800
C28 H28C 0.9800
C29 C30 1.488(17)
C29 P3 1.815(13)
C29 H29A 0.9900
C29 H29B 0.9900
C30 C31 1.472(18)
C30 C32 1.560(18)
C30 H30 1.0000
C31 H31A 0.9800
C31 H31B 0.9800
C31 H31C 0.9800
C32 H32A 0.9800
C32 H32B 0.9800
C32 H32C 0.9800
C33 C34 1.538(17)
C33 P3 1.809(13)
C33 H33A 0.9900
C33 H33B 0.9900
C34 C35 1.510(16)
C34 C36 1.523(17)
C34 H34 1.0000
C35 H35A 0.9800
C35 H35B 0.9800
C35 H35C 0.9800
C36 H36A 0.9800
C36 H36B 0.9800
C36 H36C 0.9800
O3 P3 1.500(10)
C125 C126 1.549(17)
C125 P103 1.869(14)
C125 H12D 0.9900
C125 H12E 0.9900
C126 C127 1.492(18)
C126 C128 1.517(17)
C126 H126 1.0000
C127 H12F 0.9800
C127 H12G 0.9800
C127 H12H 0.9800
C128 H12I 0.9800
C128 H12J 0.9800
C128 H12K 0.9800
C129 C130 1.504(17)
C129 P103 1.835(14)
C129 H12L 0.9900
C129 H12M 0.9900
C130 C131 1.474(19)
C130 C132 1.562(18)
C130 H130 1.0000
C131 H13C 0.9800
C131 H13D 0.9800
C131 H13E 0.9800
C132 H13F 0.9800
C132 H13G 0.9800
C132 H13H 0.9800
C133 C134 1.502(17)
C133 P103 1.774(13)
C133 H13I 0.9900
C133 H13J 0.9900
C134 C135 1.493(18)
C134 C136 1.525(18)
C134 H134 1.0000
C135 H13K 0.9800
C135 H13L 0.9800
C135 H13M 0.9800
C136 H13N 0.9800
C136 H13O 0.9800
C136 H13P 0.9800
O103 P103 1.493(12)
N11 O13 1.237(11)
N11 O11 1.274(11)
N11 O12 1.277(11)
N21 O23 1.206(11)
N21 O21 1.283(10)
N21 O22 1.283(12)
N31 O33 1.240(11)
N31 O31 1.247(11)
N31 O32 1.288(12)
